data_7120753
loop_
_publ_author_name
'Wang, Yu-Ting'
'Fang, Yan'
'Zhao, Meng'
'Li, Xue'
'Ji, Yu-Mei'
'Han, Qiuxia'

_publ_section_title
;
 Cu(II), Ga(III) and In(III) Complexes of 2-Acetylpyridine
 N(4)-phenylthiosemicarbazone: Synthesis, Spectral Characterization and
 Biological Activities
;
_journal_name_full 'Med. Chem. Commun.'
_journal_paper_doi 10.1039/C7MD00415J
_journal_year 2017
_chemical_formula_sum 'C28 H30 Ga N9 O5 S2'
_chemical_formula_weight 706.44
_chemical_name_systematic
; 
 ? 
;
_space_group_IT_number 14
_symmetry_cell_setting monoclinic
_symmetry_space_group_name_Hall '-P 2ybc'
_symmetry_space_group_name_H-M 'P 1 21/c 1'
_atom_sites_solution_hydrogens geom
_atom_sites_solution_primary direct
_atom_sites_solution_secondary difmap
_audit_creation_method SHELXL-97
_audit_update_record
;
2013-05-16 deposited with the CCDC.
2017-10-09 downloaded from the CCDC.
;
_cell_angle_alpha 90.00
_cell_angle_beta 91.847(3)
_cell_angle_gamma 90.00
_cell_formula_units_Z 4
_cell_length_a 9.0501(15)
_cell_length_b 23.867(4)
_cell_length_c 14.345(2)
_cell_measurement_temperature 296(2)
_cell_volume 3096.9(8)
_computing_cell_refinement 'Bruker SMART'
_computing_data_collection 'Bruker SMART'
_computing_data_reduction 'Bruker SAINT'
_computing_molecular_graphics 'Bruker SHELXTL'
_computing_publication_material 'Bruker SHELXTL'
_computing_structure_refinement 'Bruker SHELXTL'
_computing_structure_solution 'Bruker SHELXTL'
_diffrn_ambient_temperature 296(2)
_diffrn_measured_fraction_theta_full 0.997
_diffrn_measured_fraction_theta_max 0.997
_diffrn_measurement_device_type 'CCD area detector'
_diffrn_measurement_method 'phi and omega scans'
_diffrn_radiation_monochromator graphite
_diffrn_radiation_source 'fine-focus sealed tube'
_diffrn_radiation_type MoK\a
_diffrn_radiation_wavelength 0.71073
_diffrn_reflns_av_R_equivalents 0.0453
_diffrn_reflns_av_sigmaI/netI 0.0585
_diffrn_reflns_limit_h_max 10
_diffrn_reflns_limit_h_min -10
_diffrn_reflns_limit_k_max 28
_diffrn_reflns_limit_k_min -16
_diffrn_reflns_limit_l_max 17
_diffrn_reflns_limit_l_min -16
_diffrn_reflns_number 15506
_diffrn_reflns_theta_full 24.99
_diffrn_reflns_theta_max 24.99
_diffrn_reflns_theta_min 2.22
_exptl_absorpt_coefficient_mu 1.077
_exptl_absorpt_correction_T_max 0.7820
_exptl_absorpt_correction_T_min 0.6604
_exptl_absorpt_correction_type none
_exptl_crystal_colour yellow
_exptl_crystal_density_diffrn 1.507
_exptl_crystal_density_method 'not measured'
_exptl_crystal_description block
_exptl_crystal_F_000 1440
_exptl_crystal_size_max 0.42
_exptl_crystal_size_mid 0.40
_exptl_crystal_size_min 0.24
_refine_diff_density_max 0.894
_refine_diff_density_min -0.668
_refine_diff_density_rms 0.085
_refine_ls_extinction_method none
_refine_ls_goodness_of_fit_ref 0.959
_refine_ls_hydrogen_treatment none
_refine_ls_matrix_type full
_refine_ls_number_parameters 406
_refine_ls_number_reflns 5438
_refine_ls_number_restraints 103
_refine_ls_restrained_S_all 1.022
_refine_ls_R_factor_all 0.1052
_refine_ls_R_factor_gt 0.0698
_refine_ls_shift/su_max 0.000
_refine_ls_shift/su_mean 0.000
_refine_ls_structure_factor_coef Fsqd
_refine_ls_weighting_details 'calc w=1/[\s^2^(Fo^2^)+(0.1476P)^2^+1.9772P] where P=(Fo^2^+2Fc^2^)/3'
_refine_ls_weighting_scheme calc
_refine_ls_wR_factor_gt 0.2144
_refine_ls_wR_factor_ref 0.2301
_reflns_number_gt 3431
_reflns_number_total 5438
_reflns_threshold_expression >2sigma(I)
_cod_data_source_file c7md00415j2.cif
_cod_data_source_block 2
_cod_depositor_comments
;
The following automatic conversions were performed:

'_symmetry_cell_setting' value 'Monoclinic' changed to 'monoclinic'
according to
/home/data/users/saulius/crontab/automatic-downloads/rss-feeds/RSC/lib/dictionaries/cif_core.dic
dictionary named 'cif_core.dic' version 2.4.2 from 2011-04-26.

Automatic conversion script
Id: cif_fix_values 4973 2017-02-22 13:04:09Z antanas 
;
_cod_original_sg_symbol_H-M 'P2(1)/c  '
_cod_database_code 7120753

loop_
_symmetry_equiv_pos_as_xyz
'x, y, z'
'-x, y+1/2, -z+1/2'
'-x, -y, -z'
'x, -y-1/2, z-1/2'

loop_
_atom_site_label
_atom_site_type_symbol
_atom_site_fract_x
_atom_site_fract_y
_atom_site_fract_z
_atom_site_U_iso_or_equiv
_atom_site_adp_type
_atom_site_occupancy
_atom_site_symmetry_multiplicity
_atom_site_calc_flag
_atom_site_refinement_flags
Ga1 Ga -0.56317(6) 0.16133(2) -0.41956(4) 0.05095(17) Uani 1 1 d .
S1 S -0.61753(16) 0.09557(6) -0.30155(10) 0.0631(4) Uani 1 1 d .
S2 S -0.77850(16) 0.15758(6) -0.51470(11) 0.0630(4) Uani 1 1 d .
N1 N -0.7498(5) 0.12211(18) -0.1484(3) 0.0608(12) Uani 1 1 d .
H1A H -0.7301 0.0872 -0.1397 0.073 Uiso 1 1 calc R
N2 N -0.6984(4) 0.19885(16) -0.2388(3) 0.0512(11) Uani 1 1 d .
N3 N -0.6305(4) 0.21694(16) -0.3194(2) 0.0461(10) Uani 1 1 d .
N4 N -0.5049(5) 0.24025(18) -0.4723(3) 0.0548(11) Uani 1 1 d .
N5 N -0.8272(5) 0.08097(18) -0.6402(3) 0.0589(12) Uani 1 1 d .
H5A H -0.9123 0.0967 -0.6363 0.071 Uiso 1 1 calc R
N6 N -0.5877(5) 0.07798(17) -0.5789(3) 0.0548(11) Uani 1 1 d .
N7 N -0.4931(4) 0.10240(17) -0.5139(3) 0.0515(11) Uani 1 1 d .
N8 N -0.3349(5) 0.15463(18) -0.3887(3) 0.0584(12) Uani 1 1 d .
N9 N -0.1793(7) 0.1678(3) -0.7044(5) 0.150(3) Uani 1 1 d DU
O1 O -0.1349(9) 0.1290(3) -0.6577(6) 0.194(3) Uani 1 1 d DU
O2 O -0.3003(7) 0.1853(3) -0.7350(6) 0.169(3) Uani 1 1 d DU
O3 O -0.0772(11) 0.2078(4) -0.6954(8) 0.262(4) Uani 1 1 d DU
O1W O -0.6515(9) -0.0007(3) -0.0931(8) 0.357(7) Uani 1 1 d D
O2W O -0.648(2) -0.0815(5) -0.2162(8) 0.627(11) Uani 1 1 d D
C1 C -0.8795(8) 0.1113(3) -0.0062(4) 0.093(2) Uani 1 1 d .
H1B H -0.8460 0.0745 -0.0035 0.112 Uiso 1 1 calc R
C2 C -0.9718(9) 0.1317(3) 0.0620(4) 0.106(3) Uani 1 1 d .
H2B H -0.9967 0.1087 0.1114 0.127 Uiso 1 1 calc R
C3 C -1.0244(9) 0.1832(4) 0.0573(5) 0.098(2) Uani 1 1 d .
H3A H -1.0877 0.1958 0.1026 0.118 Uiso 1 1 calc R
C4 C -0.9868(7) 0.2179(3) -0.0130(5) 0.088(2) Uani 1 1 d .
H4A H -1.0249 0.2541 -0.0157 0.106 Uiso 1 1 calc R
C5 C -0.8925(7) 0.2000(3) -0.0807(4) 0.0730(18) Uani 1 1 d .
H5B H -0.8663 0.2245 -0.1277 0.088 Uiso 1 1 calc R
C6 C -0.8372(7) 0.1468(2) -0.0796(4) 0.0610(15) Uani 1 1 d .
C7 C -0.6920(5) 0.1449(2) -0.2262(3) 0.0526(13) Uani 1 1 d .
C8 C -0.6210(6) 0.2695(2) -0.3342(3) 0.0499(13) Uani 1 1 d .
C9 C -0.6779(8) 0.3121(2) -0.2714(4) 0.0778(19) Uani 1 1 d .
H9A H -0.7233 0.2941 -0.2197 0.117 Uiso 1 1 calc R
H9B H -0.7499 0.3348 -0.3045 0.117 Uiso 1 1 calc R
H9C H -0.5980 0.3354 -0.2487 0.117 Uiso 1 1 calc R
C10 C -0.5458(6) 0.2837(2) -0.4213(3) 0.0526(13) Uani 1 1 d .
C11 C -0.5127(7) 0.3380(2) -0.4469(4) 0.0689(17) Uani 1 1 d .
H11A H -0.5421 0.3678 -0.4100 0.083 Uiso 1 1 calc R
C12 C -0.4370(8) 0.3483(3) -0.5263(5) 0.088(2) Uani 1 1 d .
H12A H -0.4145 0.3847 -0.5442 0.106 Uiso 1 1 calc R
C13 C -0.3951(7) 0.3027(3) -0.5791(4) 0.083(2) Uani 1 1 d .
H13A H -0.3429 0.3080 -0.6332 0.100 Uiso 1 1 calc R
C14 C -0.4312(7) 0.2497(3) -0.5511(4) 0.0723(18) Uani 1 1 d .
H14A H -0.4041 0.2194 -0.5874 0.087 Uiso 1 1 calc R
C15 C -0.9540(7) 0.0242(3) -0.7517(5) 0.093(2) Uani 1 1 d .
H15A H -1.0407 0.0418 -0.7348 0.111 Uiso 1 1 calc R
C16 C -0.9581(8) -0.0161(3) -0.8217(5) 0.103(3) Uani 1 1 d .
H16A H -1.0477 -0.0238 -0.8526 0.124 Uiso 1 1 calc R
C17 C -0.8395(9) -0.0436(3) -0.8456(5) 0.101(2) Uani 1 1 d U
H17A H -0.8441 -0.0715 -0.8910 0.121 Uiso 1 1 calc R
C18 C -0.7104(9) -0.0297(4) -0.8017(6) 0.115(2) Uani 1 1 d U
H18A H -0.6249 -0.0477 -0.8200 0.138 Uiso 1 1 calc R
C19 C -0.6980(8) 0.0089(3) -0.7322(5) 0.102(2) Uani 1 1 d U
H19A H -0.6074 0.0156 -0.7018 0.123 Uiso 1 1 calc R
C20 C -0.8226(6) 0.0380(2) -0.7077(4) 0.0576(14) Uani 1 1 d .
C21 C -0.7211(5) 0.1022(2) -0.5796(4) 0.0528(13) Uani 1 1 d .
C22 C -0.3611(5) 0.0817(2) -0.5030(4) 0.0556(14) Uani 1 1 d .
C23 C -0.3056(7) 0.0345(2) -0.5576(4) 0.0693(17) Uani 1 1 d .
H23A H -0.3828 0.0212 -0.5994 0.104 Uiso 1 1 calc R
H23B H -0.2747 0.0049 -0.5162 0.104 Uiso 1 1 calc R
H23C H -0.2232 0.0467 -0.5929 0.104 Uiso 1 1 calc R
C24 C -0.2683(6) 0.1124(2) -0.4328(3) 0.0556(14) Uani 1 1 d .
C25 C -0.1204(6) 0.0999(3) -0.4140(4) 0.0767(19) Uani 1 1 d .
H25A H -0.0743 0.0711 -0.4458 0.092 Uiso 1 1 calc R
C26 C -0.0443(7) 0.1304(3) -0.3485(5) 0.087(2) Uani 1 1 d .
H26A H 0.0523 0.1205 -0.3317 0.105 Uiso 1 1 calc R
C27 C -0.1082(7) 0.1756(3) -0.3068(5) 0.090(2) Uani 1 1 d .
H27A H -0.0528 0.1986 -0.2667 0.109 Uiso 1 1 calc R
C28 C -0.2586(6) 0.1867(3) -0.3255(4) 0.0665(16) Uani 1 1 d .
H28A H -0.3055 0.2157 -0.2949 0.080 Uiso 1 1 calc R

loop_
_atom_site_aniso_label
_atom_site_aniso_U_11
_atom_site_aniso_U_22
_atom_site_aniso_U_33
_atom_site_aniso_U_23
_atom_site_aniso_U_13
_atom_site_aniso_U_12
Ga1 0.0472(3) 0.0597(4) 0.0460(3) -0.0052(2) 0.0033(2) -0.0017(2)
S1 0.0674(9) 0.0546(8) 0.0681(9) 0.0017(7) 0.0159(7) 0.0045(6)
S2 0.0477(8) 0.0769(9) 0.0639(9) -0.0099(7) -0.0050(7) 0.0058(6)
N1 0.068(3) 0.058(3) 0.056(3) 0.005(2) 0.006(2) -0.012(2)
N2 0.058(2) 0.051(2) 0.045(2) 0.0029(18) 0.0105(19) -0.0094(19)
N3 0.047(2) 0.056(2) 0.035(2) 0.0001(18) 0.0033(17) -0.0024(18)
N4 0.050(2) 0.069(3) 0.045(2) 0.004(2) 0.006(2) -0.006(2)
N5 0.046(2) 0.066(3) 0.064(3) -0.008(2) -0.006(2) -0.005(2)
N6 0.052(2) 0.056(2) 0.056(3) -0.005(2) -0.008(2) -0.003(2)
N7 0.042(2) 0.061(2) 0.051(2) 0.000(2) -0.0027(19) -0.0049(19)
N8 0.052(3) 0.076(3) 0.047(2) 0.003(2) -0.001(2) -0.010(2)
N9 0.150(5) 0.182(5) 0.121(5) 0.026(4) 0.054(4) -0.023(4)
O1 0.179(5) 0.183(5) 0.218(6) 0.037(5) -0.010(5) 0.002(5)
O2 0.153(5) 0.199(5) 0.155(5) 0.008(4) 0.002(4) 0.035(4)
O3 0.259(6) 0.277(6) 0.247(6) 0.022(6) -0.017(6) -0.028(6)
O1W 0.197(7) 0.230(8) 0.66(2) 0.238(10) 0.209(10) 0.106(6)
O2W 0.73(2) 0.82(2) 0.348(14) 0.401(14) 0.224(15) 0.561(19)
C1 0.116(5) 0.104(5) 0.059(4) -0.005(4) 0.014(4) -0.034(4)
C2 0.147(6) 0.124(6) 0.049(4) -0.002(4) 0.036(4) -0.050(5)
C3 0.114(5) 0.116(6) 0.066(4) -0.017(4) 0.039(4) -0.032(5)
C4 0.086(4) 0.103(5) 0.078(4) -0.012(4) 0.032(4) -0.027(4)
C5 0.075(4) 0.087(4) 0.058(3) -0.013(3) 0.018(3) -0.023(3)
C6 0.074(4) 0.068(3) 0.041(3) -0.002(2) 0.004(3) -0.024(3)
C7 0.046(3) 0.066(3) 0.046(3) 0.004(2) 0.000(2) -0.008(2)
C8 0.055(3) 0.048(3) 0.047(3) 0.004(2) 0.009(2) -0.002(2)
C9 0.110(5) 0.055(3) 0.069(4) -0.002(3) 0.015(4) 0.001(3)
C10 0.057(3) 0.053(3) 0.047(3) 0.004(2) -0.005(2) -0.002(2)
C11 0.078(4) 0.069(4) 0.061(4) 0.012(3) 0.006(3) -0.008(3)
C12 0.097(5) 0.085(4) 0.083(5) 0.033(4) 0.002(4) -0.022(4)
C13 0.079(4) 0.114(5) 0.057(4) 0.023(4) 0.014(3) -0.023(4)
C14 0.073(4) 0.086(4) 0.058(3) 0.006(3) 0.001(3) -0.001(3)
C15 0.068(4) 0.104(5) 0.106(5) -0.028(4) -0.010(4) -0.017(4)
C16 0.095(5) 0.103(5) 0.109(6) -0.031(4) -0.023(4) -0.030(4)
C17 0.093(4) 0.120(4) 0.088(4) -0.038(3) -0.017(3) 0.007(3)
C18 0.097(4) 0.145(4) 0.102(4) -0.047(4) -0.013(3) 0.021(4)
C19 0.084(4) 0.131(4) 0.091(4) -0.045(3) -0.014(3) 0.010(3)
C20 0.055(3) 0.062(3) 0.055(3) 0.002(3) -0.005(3) -0.002(3)
C21 0.045(3) 0.061(3) 0.051(3) 0.008(2) 0.001(2) -0.006(2)
C22 0.045(3) 0.068(3) 0.054(3) 0.011(3) 0.011(2) 0.002(2)
C23 0.072(4) 0.064(4) 0.072(4) -0.007(3) 0.015(3) 0.004(3)
C24 0.047(3) 0.076(3) 0.044(3) 0.000(3) 0.007(2) 0.000(3)
C25 0.043(3) 0.111(5) 0.076(4) -0.006(4) -0.005(3) 0.002(3)
C26 0.053(4) 0.141(6) 0.068(4) 0.002(4) 0.000(3) -0.003(4)
C27 0.062(4) 0.147(6) 0.062(4) 0.013(4) -0.018(3) -0.038(4)
C28 0.061(3) 0.078(4) 0.059(3) -0.002(3) -0.009(3) -0.012(3)

loop_
_atom_type_symbol
_atom_type_description
_atom_type_scat_dispersion_real
_atom_type_scat_dispersion_imag
_atom_type_scat_source
C C 0.0033 0.0016 'International Tables Vol C Tables 4.2.6.8 and 6.1.1.4'
H H 0.0000 0.0000 'International Tables Vol C Tables 4.2.6.8 and 6.1.1.4'
Ga Ga 0.2307 1.6083 'International Tables Vol C Tables 4.2.6.8 and 6.1.1.4'
N N 0.0061 0.0033 'International Tables Vol C Tables 4.2.6.8 and 6.1.1.4'
O O 0.0106 0.0060 'International Tables Vol C Tables 4.2.6.8 and 6.1.1.4'
S S 0.1246 0.1234 'International Tables Vol C Tables 4.2.6.8 and 6.1.1.4'

loop_
_geom_angle_atom_site_label_1
_geom_angle_atom_site_label_2
_geom_angle_atom_site_label_3
_geom_angle
N3 Ga1 N7 176.75(15)
N3 Ga1 N4 75.96(15)
N7 Ga1 N4 106.76(16)
N3 Ga1 N8 102.26(16)
N7 Ga1 N8 76.49(16)
N4 Ga1 N8 83.57(16)
N3 Ga1 S2 99.85(11)
N7 Ga1 S2 81.93(11)
N4 Ga1 S2 92.18(12)
N8 Ga1 S2 155.70(13)
N3 Ga1 S1 81.72(11)
N7 Ga1 S1 95.28(12)
N4 Ga1 S1 155.44(12)
N8 Ga1 S1 91.38(12)
S2 Ga1 S1 101.69(6)
C7 S1 Ga1 95.09(17)
C21 S2 Ga1 94.90(17)
C7 N1 C6 130.1(5)
C7 N1 H1A 115.0
C6 N1 H1A 115.0
C7 N2 N3 113.7(4)
C8 N3 N2 118.4(4)
C8 N3 Ga1 119.6(3)
N2 N3 Ga1 121.7(3)
C10 N4 C14 119.0(5)
C10 N4 Ga1 115.0(3)
C14 N4 Ga1 126.0(4)
C21 N5 C20 131.8(4)
C21 N5 H5A 114.1
C20 N5 H5A 114.1
C21 N6 N7 111.4(4)
C22 N7 N6 118.1(4)
C22 N7 Ga1 118.8(3)
N6 N7 Ga1 122.4(3)
C24 N8 C28 120.7(5)
C24 N8 Ga1 114.2(3)
C28 N8 Ga1 124.9(4)
O1 N9 O2 137.0(8)
O1 N9 O3 106.2(8)
O2 N9 O3 113.4(8)
C2 C1 C6 119.7(7)
C2 C1 H1B 120.1
C6 C1 H1B 120.1
C3 C2 C1 120.8(7)
C3 C2 H2B 119.6
C1 C2 H2B 119.6
C2 C3 C4 120.6(7)
C2 C3 H3A 119.7
C4 C3 H3A 119.7
C3 C4 C5 120.5(7)
C3 C4 H4A 119.7
C5 C4 H4A 119.7
C6 C5 C4 121.0(6)
C6 C5 H5B 119.5
C4 C5 H5B 119.5
C5 C6 N1 126.4(5)
C5 C6 C1 117.3(6)
N1 C6 C1 116.1(5)
N2 C7 N1 119.6(5)
N2 C7 S1 126.6(4)
N1 C7 S1 113.8(4)
N3 C8 C9 123.6(5)
N3 C8 C10 113.6(4)
C9 C8 C10 122.8(4)
C8 C9 H9A 109.5
C8 C9 H9B 109.5
H9A C9 H9B 109.5
C8 C9 H9C 109.5
H9A C9 H9C 109.5
H9B C9 H9C 109.5
N4 C10 C11 121.2(5)
N4 C10 C8 115.5(4)
C11 C10 C8 123.2(5)
C12 C11 C10 120.5(6)
C12 C11 H11A 119.7
C10 C11 H11A 119.7
C11 C12 C13 117.8(6)
C11 C12 H12A 121.1
C13 C12 H12A 121.1
C14 C13 C12 119.5(6)
C14 C13 H13A 120.2
C12 C13 H13A 120.2
N4 C14 C13 122.0(6)
N4 C14 H14A 119.0
C13 C14 H14A 119.0
C20 C15 C16 120.2(7)
C20 C15 H15A 119.9
C16 C15 H15A 119.9
C17 C16 C15 122.1(7)
C17 C16 H16A 118.9
C15 C16 H16A 118.9
C16 C17 C18 117.2(7)
C16 C17 H17A 121.4
C18 C17 H17A 121.4
C17 C18 C19 123.9(8)
C17 C18 H18A 118.0
C19 C18 H18A 118.0
C18 C19 C20 118.7(7)
C18 C19 H19A 120.7
C20 C19 H19A 120.7
C15 C20 C19 117.8(6)
C15 C20 N5 116.5(5)
C19 C20 N5 125.6(5)
N6 C21 N5 117.3(5)
N6 C21 S2 128.3(4)
N5 C21 S2 114.3(4)
N7 C22 C23 123.8(5)
N7 C22 C24 113.1(5)
C23 C22 C24 123.0(5)
C22 C23 H23A 109.5
C22 C23 H23B 109.5
H23A C23 H23B 109.5
C22 C23 H23C 109.5
H23A C23 H23C 109.5
H23B C23 H23C 109.5
N8 C24 C25 121.0(5)
N8 C24 C22 115.9(4)
C25 C24 C22 123.1(5)
C26 C25 C24 118.8(6)
C26 C25 H25A 120.6
C24 C25 H25A 120.6
C25 C26 C27 120.8(6)
C25 C26 H26A 119.6
C27 C26 H26A 119.6
C26 C27 C28 119.0(6)
C26 C27 H27A 120.5
C28 C27 H27A 120.5
N8 C28 C27 119.4(6)
N8 C28 H28A 120.3
C27 C28 H28A 120.3

loop_
_geom_bond_atom_site_label_1
_geom_bond_atom_site_label_2
_geom_bond_distance
Ga1 N3 2.062(4)
Ga1 N7 2.065(4)
Ga1 N4 2.104(4)
Ga1 N8 2.105(4)
Ga1 S2 2.3445(15)
Ga1 S1 2.3716(15)
S1 C7 1.749(5)
S2 C21 1.708(5)
N1 C7 1.361(6)
N1 C6 1.414(7)
N1 H1A 0.8600
N2 C7 1.301(6)
N2 N3 1.395(5)
N3 C8 1.277(6)
N4 C10 1.329(6)
N4 C14 1.350(7)
N5 C21 1.370(6)
N5 C20 1.413(7)
N5 H5A 0.8600
N6 C21 1.338(6)
N6 N7 1.375(5)
N7 C22 1.297(6)
N8 C24 1.343(7)
N8 C28 1.357(7)
N9 O1 1.205(7)
N9 O2 1.238(7)
N9 O3 1.332(8)
C1 C2 1.394(10)
C1 C6 1.414(8)
C1 H1B 0.9300
C2 C3 1.319(11)
C2 H2B 0.9300
C3 C4 1.358(10)
C3 H3A 0.9300
C4 C5 1.381(8)
C4 H4A 0.9300
C5 C6 1.364(8)
C5 H5B 0.9300
C8 C9 1.463(7)
C8 C10 1.480(7)
C9 H9A 0.9600
C9 H9B 0.9600
C9 H9C 0.9600
C10 C11 1.382(7)
C11 C12 1.370(9)
C11 H11A 0.9300
C12 C13 1.387(10)
C12 H12A 0.9300
C13 C14 1.368(9)
C13 H13A 0.9300
C14 H14A 0.9300
C15 C20 1.368(8)
C15 C16 1.390(9)
C15 H15A 0.9300
C16 C17 1.313(10)
C16 H16A 0.9300
C17 C18 1.351(10)
C17 H17A 0.9300
C18 C19 1.359(10)
C18 H18A 0.9300
C19 C20 1.379(9)
C19 H19A 0.9300
C22 C23 1.470(7)
C22 C24 1.484(7)
C23 H23A 0.9600
C23 H23B 0.9600
C23 H23C 0.9600
C24 C25 1.389(7)
C25 C26 1.359(9)
C25 H25A 0.9300
C26 C27 1.371(10)
C26 H26A 0.9300
C27 C28 1.403(8)
C27 H27A 0.9300
C28 H28A 0.9300

loop_
_geom_hbond_atom_site_label_D
_geom_hbond_atom_site_label_H
_geom_hbond_atom_site_label_A
_geom_hbond_distance_DH
_geom_hbond_distance_HA
_geom_hbond_distance_DA
_geom_hbond_angle_DHA
_geom_hbond_site_symmetry_A
N1 H1A O1W 0.86 2.31 3.157(9) 169.4 .
N5 H5A O1 0.86 2.17 3.014(9) 167.2 1_455
